data_4322186
loop_
_publ_author_name
'Raifah M. Kabbani'
'Arnold L. Rheingold'
'Kin-Chung Lam'
'Yevgeniy Margulis'
'Max Vovchenko'

_publ_contact_author
; 
     Dr. Raifah M. Kabbani 
     Department of Chemistry and Physical Sciences  
     Pace University
     New York, NY 10038
     USA 
;
_publ_contact_author_email rkabbabi@pace.edu.
_publ_contact_author_fax '+212 346 1256'
_publ_contact_author_phone '+212 488 1200'
_publ_section_title
;
 Synthesis and Crystal Structure of a New Hexahydro-closo-hexaborate
 Copper(I) Complex Cu2[(C6H5)3P]4B6H6
;
_journal_name_full 'Inorganic Chemistry'
_journal_page_first 3748
_journal_page_last 3750
_journal_paper_doi 10.1021/ic990248t
_journal_volume 38
_journal_year 1999
_chemical_formula_sum 'C76 H72 B6 Cu2 N2 P4'
_chemical_formula_weight 1329.18
_chemical_name_systematic
;
 Cu2[(C6H5)3P]4B6H6
;
_space_group_IT_number 2
_symmetry_cell_setting triclinic
_symmetry_space_group_name_Hall '-P 1'
_symmetry_space_group_name_H-M 'P -1'
_atom_sites_solution_hydrogens geom
_atom_sites_solution_primary direct
_atom_sites_solution_secondary difmap
_audit_creation_method SHELXL-97
_cell_angle_alpha 80.216(13)
_cell_angle_beta 83.631(15)
_cell_angle_gamma 84.642(17)
_cell_formula_units_Z 1
_cell_length_a 9.6717(19)
_cell_length_b 10.576(2)
_cell_length_c 17.653(2)
_cell_measurement_reflns_used 38
_cell_measurement_temperature 256(2)
_cell_measurement_theta_max 12.5
_cell_measurement_theta_min 7.5
_cell_volume 1763.3(5)
_computing_cell_refinement 'Bruker XSCANS'
_computing_data_collection 'Bruker XSCANS'
_computing_data_reduction 'Bruker SHELXTL'
_computing_molecular_graphics 'Bruker SHELXTL'
_computing_publication_material 'Bruker SHELXTL'
_computing_structure_refinement 'SHELXL-97 (Sheldrick, 1997)'
_computing_structure_solution 'SHELXS-97 (Sheldrick, 1990)'
_diffrn_ambient_temperature 256(2)
_diffrn_measured_fraction_theta_full 0.901
_diffrn_measured_fraction_theta_max 0.901
_diffrn_measurement_device_type 'Bruker P4'
_diffrn_measurement_method 'omega scans'
_diffrn_radiation_monochromator graphite
_diffrn_radiation_source 'fine-focus sealed tube'
_diffrn_radiation_type MoK\a
_diffrn_radiation_wavelength 0.71073
_diffrn_reflns_av_R_equivalents 0.0446
_diffrn_reflns_av_sigmaI/netI 0.0858
_diffrn_reflns_limit_h_max 1
_diffrn_reflns_limit_h_min -11
_diffrn_reflns_limit_k_max 12
_diffrn_reflns_limit_k_min -12
_diffrn_reflns_limit_l_max 20
_diffrn_reflns_limit_l_min -20
_diffrn_reflns_number 6801
_diffrn_reflns_theta_full 25.00
_diffrn_reflns_theta_max 25.00
_diffrn_reflns_theta_min 2.12
_diffrn_standards_decay_% <1%
_diffrn_standards_interval_count 197
_diffrn_standards_number 3
_exptl_absorpt_coefficient_mu 0.737
_exptl_absorpt_correction_type none
_exptl_crystal_colour Colorless
_exptl_crystal_density_diffrn 1.252
_exptl_crystal_density_method 'not measured'
_exptl_crystal_description Blade
_exptl_crystal_F_000 690
_exptl_crystal_size_max 0.40
_exptl_crystal_size_mid 0.30
_exptl_crystal_size_min 0.10
_refine_diff_density_max 0.653
_refine_diff_density_min -0.384
_refine_diff_density_rms 0.067
_refine_ls_extinction_method none
_refine_ls_goodness_of_fit_ref 1.013
_refine_ls_hydrogen_treatment mixed
_refine_ls_matrix_type full
_refine_ls_number_parameters 418
_refine_ls_number_reflns 5598
_refine_ls_number_restraints 0
_refine_ls_restrained_S_all 1.013
_refine_ls_R_factor_all 0.1064
_refine_ls_R_factor_gt 0.0597
_refine_ls_shift/su_max 0.000
_refine_ls_shift/su_mean 0.000
_refine_ls_structure_factor_coef Fsqd
_refine_ls_weighting_details 'calc w=1/[\s^2^(Fo^2^)+(0.0750P)^2^+0.0000P] where P=(Fo^2^+2Fc^2^)/3'
_refine_ls_weighting_scheme calc
_refine_ls_wR_factor_gt 0.1286
_refine_ls_wR_factor_ref 0.1499
_reflns_number_gt 3617
_reflns_number_total 5598
_reflns_threshold_expression >2sigma(I)
_cod_data_source_file ic990248t.cif
_cod_data_source_block pace01
_cod_original_cell_volume 1763.4(5)
_cod_database_code 4322186

loop_
_symmetry_equiv_pos_as_xyz
'x, y, z'
'-x, -y, -z'

loop_
_atom_site_label
_atom_site_type_symbol
_atom_site_fract_x
_atom_site_fract_y
_atom_site_fract_z
_atom_site_U_iso_or_equiv
_atom_site_adp_type
_atom_site_occupancy
_atom_site_symmetry_multiplicity
_atom_site_calc_flag
_atom_site_refinement_flags
_atom_site_disorder_assembly
_atom_site_disorder_group
Cu1 Cu 0.04131(6) -0.04537(5) -0.15453(3) 0.0396(2) Uani 1 1 d . . .
P1 P 0.19856(13) -0.20547(11) -0.18772(7) 0.0394(3) Uani 1 1 d . . .
P2 P -0.09884(14) 0.05123(12) -0.24843(7) 0.0412(3) Uani 1 1 d . . .
N1 N -0.3497(11) 0.4235(12) -0.4519(5) 0.198(5) Uani 1 1 d . . .
C1 C 0.1634(6) -0.4601(5) -0.2089(3) 0.0581(15) Uani 1 1 d . . .
H1A H 0.2351 -0.4499 -0.2486 0.070 Uiso 1 1 calc R . .
C2 C 0.1019(7) -0.5742(5) -0.1905(4) 0.0743(18) Uani 1 1 d . . .
H2A H 0.1313 -0.6409 -0.2182 0.089 Uiso 1 1 calc R . .
C3 C -0.0023(7) -0.5905(5) -0.1318(4) 0.0726(18) Uani 1 1 d . . .
H3A H -0.0416 -0.6692 -0.1187 0.087 Uiso 1 1 calc R . .
C4 C -0.0504(6) -0.4911(6) -0.0914(3) 0.0652(16) Uani 1 1 d . . .
H4A H -0.1228 -0.5018 -0.0521 0.078 Uiso 1 1 calc R . .
C5 C 0.0117(5) -0.3748(5) -0.1106(3) 0.0492(13) Uani 1 1 d . . .
H5A H -0.0198 -0.3071 -0.0842 0.059 Uiso 1 1 calc R . .
C6 C 0.1194(5) -0.3593(4) -0.1685(3) 0.0396(11) Uani 1 1 d . . .
C7 C 0.1920(6) -0.2148(5) -0.3457(3) 0.0576(15) Uani 1 1 d . . .
H7A H 0.1049 -0.2466 -0.3310 0.069 Uiso 1 1 calc R . .
C8 C 0.2408(7) -0.1940(6) -0.4229(4) 0.0762(18) Uani 1 1 d . . .
H8A H 0.1879 -0.2132 -0.4598 0.091 Uiso 1 1 calc R . .
C9 C 0.3679(8) -0.1449(7) -0.4448(4) 0.087(2) Uani 1 1 d . . .
H9A H 0.4014 -0.1307 -0.4967 0.104 Uiso 1 1 calc R . .
C10 C 0.4458(7) -0.1168(6) -0.3907(4) 0.0792(19) Uani 1 1 d . . .
H10A H 0.5309 -0.0814 -0.4060 0.095 Uiso 1 1 calc R . .
C11 C 0.3983(6) -0.1407(5) -0.3136(3) 0.0624(15) Uani 1 1 d . . .
H11A H 0.4535 -0.1241 -0.2771 0.075 Uiso 1 1 calc R . .
C12 C 0.2699(5) -0.1892(4) -0.2895(3) 0.0439(12) Uani 1 1 d . . .
C13 C 0.4316(6) -0.3537(5) -0.1256(4) 0.0707(18) Uani 1 1 d . . .
H13A H 0.3992 -0.4242 -0.1414 0.085 Uiso 1 1 calc R . .
C14 C 0.5544(7) -0.3678(6) -0.0912(5) 0.090(2) Uani 1 1 d . . .
H14A H 0.6036 -0.4480 -0.0836 0.108 Uiso 1 1 calc R . .
C15 C 0.6051(6) -0.2656(7) -0.0680(4) 0.0735(18) Uani 1 1 d . . .
H15A H 0.6880 -0.2762 -0.0447 0.088 Uiso 1 1 calc R . .
C16 C 0.5323(6) -0.1474(6) -0.0794(3) 0.0639(16) Uani 1 1 d . . .
H16A H 0.5668 -0.0768 -0.0649 0.077 Uiso 1 1 calc R . .
C17 C 0.4076(5) -0.1333(5) -0.1123(3) 0.0543(14) Uani 1 1 d . . .
H17A H 0.3572 -0.0536 -0.1179 0.065 Uiso 1 1 calc R . .
C18 C 0.3562(5) -0.2353(5) -0.1370(3) 0.0455(12) Uani 1 1 d . . .
C21 C -0.2853(6) 0.1858(5) -0.1562(3) 0.0575(15) Uani 1 1 d . . .
H21A H -0.2081 0.1880 -0.1295 0.069 Uiso 1 1 calc R . .
C22 C -0.4143(7) 0.2428(5) -0.1301(4) 0.0694(17) Uani 1 1 d . . .
H22A H -0.4219 0.2841 -0.0872 0.083 Uiso 1 1 calc R . .
C23 C -0.5287(7) 0.2375(6) -0.1677(4) 0.0781(19) Uani 1 1 d . . .
H23A H -0.6152 0.2734 -0.1501 0.094 Uiso 1 1 calc R . .
C24 C -0.5148(7) 0.1789(6) -0.2316(4) 0.0805(19) Uani 1 1 d . . .
H24A H -0.5928 0.1759 -0.2575 0.097 Uiso 1 1 calc R . .
C25 C -0.3873(6) 0.1239(5) -0.2588(3) 0.0624(16) Uani 1 1 d . . .
H25A H -0.3804 0.0851 -0.3027 0.075 Uiso 1 1 calc R . .
C26 C -0.2704(5) 0.1265(4) -0.2209(3) 0.0430(12) Uani 1 1 d . . .
C27 C -0.1257(6) -0.0356(5) -0.3894(3) 0.0547(14) Uani 1 1 d . . .
H27A H -0.0992 0.0441 -0.4149 0.066 Uiso 1 1 calc R . .
C28 C -0.1518(6) -0.1290(6) -0.4320(3) 0.0673(17) Uani 1 1 d . . .
H28A H -0.1434 -0.1113 -0.4856 0.081 Uiso 1 1 calc R . .
C29 C -0.1894(7) -0.2457(7) -0.3949(4) 0.0754(19) Uani 1 1 d . . .
H29A H -0.2052 -0.3084 -0.4234 0.090 Uiso 1 1 calc R . .
C30 C -0.2043(6) -0.2721(6) -0.3150(4) 0.0717(18) Uani 1 1 d . . .
H30A H -0.2313 -0.3519 -0.2898 0.086 Uiso 1 1 calc R . .
C31 C -0.1790(5) -0.1799(5) -0.2733(3) 0.0532(14) Uani 1 1 d . . .
H31A H -0.1889 -0.1980 -0.2196 0.064 Uiso 1 1 calc R . .
C32 C -0.1389(5) -0.0605(5) -0.3094(3) 0.0432(12) Uani 1 1 d . . .
C33 C -0.0782(7) 0.2953(6) -0.3429(4) 0.084(2) Uani 1 1 d . . .
H33A H -0.1731 0.3119 -0.3295 0.100 Uiso 1 1 calc R . .
C34 C -0.0043(9) 0.3880(7) -0.3903(5) 0.105(3) Uani 1 1 d . . .
H34A H -0.0500 0.4667 -0.4086 0.126 Uiso 1 1 calc R . .
C35 C 0.1340(9) 0.3667(6) -0.4107(4) 0.081(2) Uani 1 1 d . . .
H35A H 0.1829 0.4307 -0.4422 0.098 Uiso 1 1 calc R . .
C36 C 0.2010(7) 0.2513(7) -0.3849(3) 0.0710(17) Uani 1 1 d . . .
H36A H 0.2955 0.2350 -0.3996 0.085 Uiso 1 1 calc R . .
C37 C 0.1278(6) 0.1585(5) -0.3369(3) 0.0583(15) Uani 1 1 d . . .
H37A H 0.1747 0.0803 -0.3187 0.070 Uiso 1 1 calc R . .
C38 C -0.0122(5) 0.1778(5) -0.3151(3) 0.0436(12) Uani 1 1 d . . .
C100 C -0.4278(9) 0.4637(9) -0.4064(5) 0.105(3) Uani 1 1 d . . .
C101 C -0.5183(10) 0.5113(8) -0.3492(5) 0.130(3) Uani 1 1 d . . .
B1 B 0.0568(6) 0.0566(5) -0.0600(3) 0.0365(13) Uani 1 1 d . . .
H1B H 0.119(5) 0.109(4) -0.116(3) 0.053(13) Uiso 1 1 d . . .
B2 B -0.0883(6) -0.0344(5) -0.0353(3) 0.0391(13) Uani 1 1 d . . .
H2B H -0.168(5) -0.061(4) -0.066(3) 0.055(14) Uiso 1 1 d . . .
B3 B 0.0742(6) -0.0998(5) -0.0056(3) 0.0421(14) Uani 1 1 d . . .
H3B H 0.145(4) -0.192(4) -0.009(2) 0.036(11) Uiso 1 1 d . . .

loop_
_atom_site_aniso_label
_atom_site_aniso_U_11
_atom_site_aniso_U_22
_atom_site_aniso_U_33
_atom_site_aniso_U_23
_atom_site_aniso_U_13
_atom_site_aniso_U_12
Cu1 0.0420(4) 0.0384(3) 0.0407(4) -0.0097(3) -0.0130(3) 0.0019(3)
P1 0.0385(7) 0.0342(7) 0.0450(8) -0.0056(6) -0.0054(6) 0.0002(6)
P2 0.0446(8) 0.0418(7) 0.0389(7) -0.0061(6) -0.0160(6) 0.0014(6)
N1 0.168(9) 0.304(13) 0.123(7) -0.080(8) -0.016(6) 0.062(9)
C1 0.057(4) 0.047(3) 0.072(4) -0.018(3) -0.004(3) 0.001(3)
C2 0.089(5) 0.042(3) 0.097(5) -0.024(3) -0.010(4) -0.004(3)
C3 0.080(5) 0.042(3) 0.098(5) 0.002(3) -0.021(4) -0.023(3)
C4 0.060(4) 0.063(4) 0.070(4) 0.006(3) -0.006(3) -0.024(3)
C5 0.054(3) 0.047(3) 0.048(3) -0.007(2) -0.010(3) -0.006(3)
C6 0.040(3) 0.035(3) 0.042(3) -0.003(2) -0.009(2) 0.002(2)
C7 0.053(4) 0.063(4) 0.053(4) -0.005(3) -0.002(3) 0.003(3)
C8 0.077(5) 0.092(5) 0.054(4) -0.006(3) -0.007(4) 0.008(4)
C9 0.090(6) 0.101(5) 0.053(4) 0.012(4) 0.012(4) 0.010(4)
C10 0.067(4) 0.082(5) 0.076(5) 0.012(4) 0.010(4) -0.008(4)
C11 0.061(4) 0.058(4) 0.063(4) 0.002(3) -0.004(3) -0.006(3)
C12 0.043(3) 0.037(3) 0.048(3) -0.002(2) -0.005(3) 0.008(2)
C13 0.061(4) 0.048(3) 0.108(5) -0.013(3) -0.035(4) 0.002(3)
C14 0.058(4) 0.063(4) 0.154(7) -0.012(4) -0.050(5) 0.016(3)
C15 0.045(4) 0.091(5) 0.086(5) -0.007(4) -0.029(3) -0.002(4)
C16 0.046(4) 0.069(4) 0.082(4) -0.014(3) -0.019(3) -0.015(3)
C17 0.045(3) 0.048(3) 0.071(4) -0.009(3) -0.014(3) -0.003(3)
C18 0.038(3) 0.043(3) 0.055(3) -0.004(2) -0.009(3) -0.001(2)
C21 0.058(4) 0.051(3) 0.062(4) -0.004(3) -0.018(3) 0.009(3)
C22 0.073(4) 0.058(4) 0.073(4) -0.014(3) -0.007(4) 0.022(3)
C23 0.053(4) 0.083(5) 0.092(5) -0.006(4) -0.011(4) 0.020(3)
C24 0.060(4) 0.087(5) 0.097(5) -0.011(4) -0.037(4) 0.007(4)
C25 0.052(4) 0.072(4) 0.068(4) -0.016(3) -0.031(3) 0.007(3)
C26 0.045(3) 0.042(3) 0.042(3) -0.002(2) -0.015(3) 0.001(2)
C27 0.059(4) 0.059(3) 0.049(3) -0.011(3) -0.017(3) -0.005(3)
C28 0.071(4) 0.087(5) 0.053(4) -0.026(3) -0.019(3) -0.010(4)
C29 0.078(5) 0.078(5) 0.085(5) -0.043(4) -0.020(4) -0.010(4)
C30 0.078(4) 0.058(4) 0.088(5) -0.021(3) -0.019(4) -0.015(3)
C31 0.058(4) 0.053(3) 0.050(3) -0.003(3) -0.013(3) -0.010(3)
C32 0.042(3) 0.047(3) 0.042(3) -0.008(2) -0.016(3) 0.003(2)
C33 0.076(5) 0.065(4) 0.094(5) 0.024(4) -0.011(4) 0.011(4)
C34 0.109(7) 0.066(5) 0.121(7) 0.031(4) -0.011(5) 0.009(5)
C35 0.116(6) 0.068(4) 0.060(4) 0.006(3) -0.008(4) -0.036(4)
C36 0.067(4) 0.091(5) 0.058(4) -0.008(4) -0.005(3) -0.028(4)
C37 0.064(4) 0.057(3) 0.054(3) -0.002(3) -0.016(3) -0.006(3)
C38 0.051(3) 0.046(3) 0.037(3) -0.007(2) -0.014(3) -0.007(2)
C100 0.099(7) 0.121(7) 0.091(6) -0.001(5) -0.025(5) 0.002(5)
C101 0.133(8) 0.117(7) 0.136(8) -0.047(6) 0.040(7) 0.001(6)
B1 0.038(3) 0.033(3) 0.040(3) -0.006(2) -0.009(3) -0.006(2)
B2 0.040(3) 0.044(3) 0.038(3) -0.009(3) -0.010(3) -0.008(3)
B3 0.047(4) 0.042(3) 0.039(3) -0.007(3) -0.007(3) -0.010(3)

loop_
_atom_type_symbol
_atom_type_description
_atom_type_scat_dispersion_real
_atom_type_scat_dispersion_imag
_atom_type_scat_source
C C 0.0033 0.0016 'International Tables Vol C Tables 4.2.6.8 and 6.1.1.4'
H H 0.0000 0.0000 'International Tables Vol C Tables 4.2.6.8 and 6.1.1.4'
B B 0.0013 0.0007 'International Tables Vol C Tables 4.2.6.8 and 6.1.1.4'
N N 0.0061 0.0033 'International Tables Vol C Tables 4.2.6.8 and 6.1.1.4'
P P 0.1023 0.0942 'International Tables Vol C Tables 4.2.6.8 and 6.1.1.4'
Cu Cu 0.3201 1.2651 'International Tables Vol C Tables 4.2.6.8 and 6.1.1.4'

loop_
_geom_angle_atom_site_label_1
_geom_angle_atom_site_label_2
_geom_angle_atom_site_label_3
_geom_angle
_geom_angle_site_symmetry_1
_geom_angle_site_symmetry_3
_geom_angle_publ_flag
H1B Cu1 B1 32.0(12) . . ?
H1B Cu1 P1 117.4(12) . . ?
B1 Cu1 P1 124.17(15) . . ?
H1B Cu1 P2 104.4(12) . . ?
B1 Cu1 P2 117.33(15) . . ?
P1 Cu1 P2 115.77(5) . . ?
H1B Cu1 B2 76.1(12) . . ?
B1 Cu1 B2 45.5(2) . . ?
P1 Cu1 B2 128.28(14) . . ?
P2 Cu1 B2 106.80(15) . . ?
C6 P1 C18 104.6(2) . . ?
C6 P1 C12 104.7(2) . . ?
C18 P1 C12 102.4(2) . . ?
C6 P1 Cu1 110.45(16) . . ?
C18 P1 Cu1 116.68(16) . . ?
C12 P1 Cu1 116.69(15) . . ?
C32 P2 C26 102.7(2) . . ?
C32 P2 C38 104.6(2) . . ?
C26 P2 C38 104.4(2) . . ?
C32 P2 Cu1 112.36(16) . . ?
C26 P2 Cu1 119.86(16) . . ?
C38 P2 Cu1 111.42(17) . . ?
C2 C1 C6 120.4(5) . . ?
C3 C2 C1 120.2(5) . . ?
C2 C3 C4 120.7(5) . . ?
C3 C4 C5 118.8(5) . . ?
C6 C5 C4 120.5(5) . . ?
C5 C6 C1 119.2(5) . . ?
C5 C6 P1 117.6(4) . . ?
C1 C6 P1 123.2(4) . . ?
C8 C7 C12 121.4(6) . . ?
C9 C8 C7 119.4(6) . . ?
C10 C9 C8 120.4(6) . . ?
C9 C10 C11 120.0(6) . . ?
C10 C11 C12 121.2(6) . . ?
C11 C12 C7 117.6(5) . . ?
C11 C12 P1 121.1(4) . . ?
C7 C12 P1 121.1(4) . . ?
C14 C13 C18 120.5(5) . . ?
C15 C14 C13 121.0(6) . . ?
C14 C15 C16 119.3(6) . . ?
C15 C16 C17 120.0(5) . . ?
C16 C17 C18 121.4(5) . . ?
C17 C18 C13 117.8(5) . . ?
C17 C18 P1 118.6(4) . . ?
C13 C18 P1 123.4(4) . . ?
C26 C21 C22 121.3(5) . . ?
C23 C22 C21 119.8(6) . . ?
C22 C23 C24 119.2(6) . . ?
C23 C24 C25 121.6(6) . . ?
C26 C25 C24 120.1(6) . . ?
C25 C26 C21 118.0(5) . . ?
C25 C26 P2 124.2(4) . . ?
C21 C26 P2 117.7(4) . . ?
C32 C27 C28 120.6(5) . . ?
C29 C28 C27 119.9(5) . . ?
C28 C29 C30 120.4(5) . . ?
C31 C30 C29 119.5(6) . . ?
C30 C31 C32 121.4(5) . . ?
C31 C32 C27 118.1(5) . . ?
C31 C32 P2 117.6(4) . . ?
C27 C32 P2 124.2(4) . . ?
C34 C33 C38 120.3(6) . . ?
C35 C34 C33 121.2(7) . . ?
C34 C35 C36 119.7(6) . . ?
C35 C36 C37 119.4(6) . . ?
C38 C37 C36 122.1(6) . . ?
C37 C38 C33 117.3(5) . . ?
C37 C38 P2 118.8(4) . . ?
C33 C38 P2 123.8(4) . . ?
N1 C100 C101 177.6(10) . . ?
H1B B1 B3 136(2) . 2 ?
H1B B1 B2 131(2) . 2 ?
B3 B1 B2 61.8(3) 2 2 ?
H1B B1 B2 139(2) . . ?
B3 B1 B2 59.8(3) 2 . ?
B2 B1 B2 90.1(4) 2 . ?
H1B B1 B3 133(2) . . ?
B3 B1 B3 90.3(4) 2 . ?
B2 B1 B3 59.1(3) 2 . ?
B2 B1 B3 59.8(3) . . ?
H1B B1 Cu1 71(2) . . ?
B3 B1 Cu1 127.5(3) 2 . ?
B2 B1 Cu1 142.8(3) 2 . ?
B2 B1 Cu1 72.7(3) . . ?
B3 B1 Cu1 83.9(3) . . ?
H2B B2 B1 135(2) . 2 ?
H2B B2 B3 132(2) . 2 ?
B1 B2 B3 62.0(3) 2 2 ?
H2B B2 B1 135(2) . . ?
B1 B2 B1 89.9(4) 2 . ?
B3 B2 B1 58.8(3) 2 . ?
H2B B2 B3 138(2) . . ?
B1 B2 B3 58.7(3) 2 . ?
B3 B2 B3 90.2(4) 2 . ?
B1 B2 B3 60.7(3) . . ?
H2B B2 Cu1 81(2) . . ?
B1 B2 Cu1 137.2(4) 2 . ?
B3 B2 Cu1 116.6(3) 2 . ?
B1 B2 Cu1 61.8(2) . . ?
B3 B2 Cu1 78.9(3) . . ?
H3B B3 B1 134(2) . 2 ?
H3B B3 B2 133(2) . 2 ?
B1 B3 B2 61.5(3) 2 2 ?
H3B B3 B2 137(2) . . ?
B1 B3 B2 59.5(3) 2 . ?
B2 B3 B2 89.8(4) 2 . ?
H3B B3 B1 137(2) . . ?
B1 B3 B1 89.7(4) 2 . ?
B2 B3 B1 58.9(3) 2 . ?
B2 B3 B1 59.5(3) . . ?

loop_
_geom_bond_atom_site_label_1
_geom_bond_atom_site_label_2
_geom_bond_distance
_geom_bond_site_symmetry_2
_geom_bond_publ_flag
Cu1 H1B 2.10(4) . ?
Cu1 B1 2.161(5) . ?
Cu1 P1 2.2764(14) . ?
Cu1 P2 2.3006(14) . ?
Cu1 B2 2.341(5) . ?
P1 C6 1.826(5) . ?
P1 C18 1.828(5) . ?
P1 C12 1.838(5) . ?
P2 C32 1.820(5) . ?
P2 C26 1.825(5) . ?
P2 C38 1.825(5) . ?
N1 C100 1.148(10) . ?
C1 C2 1.369(7) . ?
C1 C6 1.390(6) . ?
C2 C3 1.365(8) . ?
C3 C4 1.386(8) . ?
C4 C5 1.392(7) . ?
C5 C6 1.376(6) . ?
C7 C8 1.381(8) . ?
C7 C12 1.385(7) . ?
C8 C9 1.369(9) . ?
C9 C10 1.366(9) . ?
C10 C11 1.375(8) . ?
C11 C12 1.384(7) . ?
C13 C14 1.377(8) . ?
C13 C18 1.384(7) . ?
C14 C15 1.368(8) . ?
C15 C16 1.371(8) . ?
C16 C17 1.380(7) . ?
C17 C18 1.382(7) . ?
C21 C26 1.382(7) . ?
C21 C22 1.399(7) . ?
C22 C23 1.362(8) . ?
C23 C24 1.365(9) . ?
C24 C25 1.386(8) . ?
C25 C26 1.381(7) . ?
C27 C32 1.386(7) . ?
C27 C28 1.395(7) . ?
C28 C29 1.357(8) . ?
C29 C30 1.385(8) . ?
C30 C31 1.372(7) . ?
C31 C32 1.383(7) . ?
C33 C34 1.376(9) . ?
C33 C38 1.382(7) . ?
C34 C35 1.354(9) . ?
C35 C36 1.359(9) . ?
C36 C37 1.378(7) . ?
C37 C38 1.372(7) . ?
C100 C101 1.390(11) . ?
B1 H1B 1.17(4) . ?
B1 B3 1.703(8) 2 ?
B1 B2 1.717(8) 2 ?
B1 B2 1.749(8) . ?
B1 B3 1.770(7) . ?
B2 H2B 1.07(5) . ?
B2 B1 1.717(8) 2 ?
B2 B3 1.721(7) 2 ?
B2 B3 1.756(8) . ?
B3 H3B 1.14(4) . ?
B3 B1 1.703(8) 2 ?
B3 B2 1.721(7) 2 ?
